data_7117325
loop_
_publ_author_name
'Kalia, Dimpy'
'K. S., Anil Kumar'
'Meena, Gajanand'
'Sethi, Kashmir Prasad'
'Sharma, Rohit'
'Trivedi, Priyanka'
'Khan, Shaheb Raj'
'Verma, Ajay Singh'
'Singh, Shyam'
'Sharma, Sandeep'
'Roy, Kuldeep K.'
'Kant, Ruchir'
'Krishnan, Manju Yasodha'
'Singh, Bhupendra N.'
'Sinha, Sudhir'
'Chaturvedi, Vinita'
'Saxena, Anil K.'
'Dikshit, Dinesh K.'

_publ_section_title
;
 Synthesis and anti-tubercular activity of conformationally-constrained
 and bisquinoline analogs of TMC207
;
_journal_issue 8
_journal_name_full 'Med. Chem. Commun.'
_journal_page_first 1554
_journal_paper_doi 10.1039/C5MD00131E
_journal_volume 6
_journal_year 2015
_chemical_compound_source 'see text'
_chemical_formula_moiety 'C30 H30 Br Cl N2 O3'
_chemical_formula_sum 'C30 H30 Br Cl N2 O3'
_chemical_formula_weight 581.91
_space_group_IT_number 2
_symmetry_cell_setting triclinic
_symmetry_Int_Tables_number 2
_symmetry_space_group_name_Hall '-P 1'
_symmetry_space_group_name_H-M 'P -1'
_atom_sites_solution_hydrogens geom
_atom_sites_solution_primary direct
_atom_sites_solution_secondary difmap
_audit_update_record
;
2015-01-20 deposited with the CCDC.
2015-06-18 downloaded from the CCDC.
;
_cell_angle_alpha 102.019(6)
_cell_angle_beta 102.584(7)
_cell_angle_gamma 105.196(6)
_cell_formula_units_Z 2
_cell_length_a 7.799(3)
_cell_length_b 13.077(5)
_cell_length_c 14.674(6)
_cell_measurement_reflns_used 1920
_cell_measurement_temperature 293(2)
_cell_measurement_theta_max 26.7153
_cell_measurement_theta_min 2.5359
_cell_volume 1352.4(9)
_computing_cell_refinement 'SAINT (Bruker, 2001)'
_computing_data_collection 'SMART (Bruker, 2001)'
_computing_data_reduction SAINT
_computing_molecular_graphics 'SHELXTL/PC (Sheldrick, 1990)'
_computing_publication_material 'SHELXTL/PC (Sheldrick, 1990)'
_computing_structure_refinement 'SHELXL-97 (Sheldrick, 1997)'
_computing_structure_solution 'SHELXS-97 (Sheldrick, 1990)'
_diffrn_ambient_temperature 293(2)
_diffrn_measured_fraction_theta_full 0.948
_diffrn_measured_fraction_theta_max 0.948
_diffrn_measurement_device 'Bruker SMART APEX CCD area-detector'
_diffrn_measurement_device_type 'CCD Area Detector'
_diffrn_measurement_method '\w scan'
_diffrn_radiation_monochromator graphite
_diffrn_radiation_source 'fine-focus sealed tube'
_diffrn_radiation_type MoK\a
_diffrn_radiation_wavelength 0.71073
_diffrn_reflns_av_R_equivalents 0.0337
_diffrn_reflns_av_sigmaI/netI 0.0778
_diffrn_reflns_limit_h_max 10
_diffrn_reflns_limit_h_min -10
_diffrn_reflns_limit_k_max 16
_diffrn_reflns_limit_k_min -17
_diffrn_reflns_limit_l_max 18
_diffrn_reflns_limit_l_min -19
_diffrn_reflns_number 8938
_diffrn_reflns_theta_full 28.34
_diffrn_reflns_theta_max 28.34
_diffrn_reflns_theta_min 2.54
_diffrn_standards_number 0
_exptl_absorpt_coefficient_mu 1.653
_exptl_crystal_density_diffrn 1.429
_exptl_crystal_density_method 'Not Measured'
_exptl_crystal_F_000 600
_refine_diff_density_max 1.360
_refine_diff_density_min -1.304
_refine_diff_density_rms 0.218
_refine_ls_extinction_coef 0.007(2)
_refine_ls_extinction_expression Fc^*^=kFc[1+0.001xFc^2^\l^3^/sin(2\q)]^-1/4^
_refine_ls_extinction_method SHELXL
_refine_ls_goodness_of_fit_ref 1.103
_refine_ls_hydrogen_treatment constr
_refine_ls_matrix_type full
_refine_ls_number_parameters 339
_refine_ls_number_reflns 6414
_refine_ls_number_restraints 0
_refine_ls_restrained_S_all 1.103
_refine_ls_R_factor_all 0.1044
_refine_ls_R_factor_gt 0.0695
_refine_ls_shift/su_max 0.001
_refine_ls_shift/su_mean 0.000
_refine_ls_structure_factor_coef Fsqd
_refine_ls_weighting_details 'calc w=1/[\s^2^(Fo^2^)+(0.1195P)^2^+7.3279P] where P=(Fo^2^+2Fc^2^)/3'
_refine_ls_weighting_scheme calc
_refine_ls_wR_factor_gt 0.1708
_refine_ls_wR_factor_ref 0.2572
_reflns_number_gt 4796
_reflns_number_total 6414
_reflns_threshold_expression >2sigma(I)
_cod_data_source_file c5md00131e2.cif
_cod_data_source_block 22juldm
_cod_depositor_comments
;
The following automatic conversions were performed:

'_symmetry_cell_setting' value 'Triclinic' changed to 'triclinic'
according to
/usr/data/users/saulius/crontab/automatic-downloads/rss-feeds/RSC/lib/dictionaries/cif_core.dic
dictionary named 'cif_core.dic' version 2.4.2 from 2011-04-26.

'_refine_ls_hydrogen_treatment' value 'Constr' changed to 'constr'
according to
/usr/data/users/saulius/crontab/automatic-downloads/rss-feeds/RSC/lib/dictionaries/cif_core.dic
dictionary named 'cif_core.dic' version 2.4.2 from 2011-04-26.

Automatic conversion script
Id: cif_fix_values 3271 2015-04-21 07:52:19Z andrius 

 Adding full bibliography for 7117323--7117326.cif.
;
_cod_original_cell_volume 1352.5(9)
_cod_database_code 7117325

loop_
_symmetry_equiv_pos_site_id
_symmetry_equiv_pos_as_xyz
1 x,y,z
2 -x,-y,-z

loop_
_atom_site_aniso_label
_atom_site_aniso_U_11
_atom_site_aniso_U_22
_atom_site_aniso_U_33
_atom_site_aniso_U_23
_atom_site_aniso_U_13
_atom_site_aniso_U_12
Br1 0.0281(4) 0.0275(4) 0.0209(3) 0.0060(2) 0.0054(2) 0.0074(2)
Cl2 0.0292(8) 0.0375(8) 0.0230(7) 0.0078(6) 0.0010(6) 0.0167(7)
O1 0.026(2) 0.021(2) 0.026(2) 0.0033(17) 0.0067(17) 0.0098(17)
O2 0.024(2) 0.025(2) 0.028(2) 0.0099(18) 0.0101(17) 0.0098(17)
O3 0.019(2) 0.021(2) 0.025(2) 0.0042(17) 0.0080(16) 0.0065(16)
N1 0.021(2) 0.018(2) 0.025(2) 0.0059(19) 0.0022(19) 0.0062(19)
N2 0.016(2) 0.029(3) 0.031(3) 0.011(2) 0.005(2) 0.009(2)
C1 0.027(3) 0.026(3) 0.012(2) 0.006(2) 0.007(2) 0.008(2)
C2 0.023(3) 0.025(3) 0.036(3) 0.010(3) 0.016(3) 0.012(2)
C3 0.015(3) 0.024(3) 0.019(3) 0.004(2) -0.001(2) -0.002(2)
C4 0.020(3) 0.021(3) 0.033(3) 0.012(2) 0.008(2) 0.009(2)
C5 0.019(3) 0.023(3) 0.030(3) 0.013(2) 0.008(2) 0.006(2)
C6 0.019(3) 0.021(3) 0.022(3) 0.004(2) 0.004(2) 0.007(2)
C7 0.014(3) 0.019(3) 0.022(3) 0.006(2) 0.005(2) 0.001(2)
C8 0.020(3) 0.021(3) 0.018(3) 0.012(2) 0.007(2) 0.009(2)
C9 0.016(3) 0.017(3) 0.023(3) 0.004(2) 0.004(2) -0.001(2)
C10 0.023(3) 0.024(3) 0.021(3) 0.009(2) 0.008(2) 0.012(2)
C11 0.021(3) 0.021(3) 0.024(3) 0.013(2) 0.009(2) 0.007(2)
C12 0.027(3) 0.019(3) 0.020(3) 0.003(2) 0.006(2) 0.011(2)
C13 0.030(3) 0.023(3) 0.023(3) 0.007(2) 0.002(2) 0.008(2)
C14 0.018(3) 0.018(3) 0.043(4) 0.011(3) 0.001(3) 0.004(2)
C15 0.020(3) 0.019(3) 0.037(3) 0.011(2) 0.008(2) 0.010(2)
C16 0.022(3) 0.022(3) 0.030(3) 0.011(2) 0.011(2) 0.012(2)
C17 0.019(3) 0.017(3) 0.026(3) 0.008(2) 0.004(2) 0.009(2)
C18 0.021(3) 0.021(3) 0.028(3) 0.012(2) 0.009(2) 0.006(2)
C19 0.017(3) 0.024(3) 0.036(3) 0.011(3) 0.004(2) 0.007(2)
C20 0.022(3) 0.030(3) 0.042(4) 0.016(3) 0.014(3) 0.013(2)
C21 0.018(3) 0.016(3) 0.030(3) 0.003(2) 0.008(2) 0.006(2)
C22 0.032(3) 0.027(3) 0.029(3) 0.007(3) 0.015(3) 0.012(3)
C23 0.028(3) 0.026(3) 0.020(3) 0.010(2) 0.012(2) 0.009(2)
C24 0.032(3) 0.017(3) 0.029(3) 0.005(2) 0.010(3) 0.009(2)
C25 0.020(3) 0.024(3) 0.018(3) 0.003(2) 0.003(2) 0.004(2)
C26 0.021(3) 0.020(3) 0.027(3) 0.008(2) 0.009(2) 0.004(2)
C27 0.016(3) 0.017(3) 0.030(3) 0.006(2) 0.003(2) 0.000(2)
C28 0.036(4) 0.025(3) 0.034(3) 0.002(3) 0.008(3) 0.009(3)
C29 0.025(3) 0.030(3) 0.045(4) 0.019(3) 0.012(3) 0.010(3)
C30 0.037(4) 0.021(3) 0.030(3) 0.009(3) 0.011(3) 0.011(3)

loop_
_atom_site_label
_atom_site_type_symbol
_atom_site_thermal_displace_type
_atom_site_fract_x
_atom_site_fract_y
_atom_site_fract_z
_atom_site_occupancy
_atom_site_U_iso_or_equiv
_atom_site_calc_flag
_atom_site_refinement_flags
Br1 Br Uani 0.73637(8) 0.57871(5) 0.15398(4) 1.000 0.0262(2) . .
Cl2 Cl Uani 1.3340(2) 0.64440(14) 1.03410(11) 1.000 0.0299(4) . .
O1 O Uani 0.8178(6) 0.9831(3) 0.6736(3) 1.000 0.0245(12) . .
O2 O Uani 0.7178(6) 0.7950(3) 0.8753(3) 1.000 0.0245(12) . .
O3 O Uani 1.0113(6) 0.6456(3) 0.6918(3) 1.000 0.0217(12) . .
N1 N Uani 0.7795(7) 0.9273(4) 0.5094(4) 1.000 0.0221(12) . .
N2 N Uani 0.7592(7) 0.4450(4) 0.6620(4) 1.000 0.0249(16) . .
C1 C Uani 0.8287(8) 0.6770(5) 0.3576(4) 1.000 0.0214(16) . .
C2 C Uani 0.7688(9) 0.6913(5) 0.2671(5) 1.000 0.0257(17) . .
C3 C Uani 0.7239(8) 0.7878(5) 0.2568(4) 1.000 0.0224(17) . .
C4 C Uani 0.7327(8) 0.8653(5) 0.3365(5) 1.000 0.0234(17) . .
C5 C Uani 0.7843(8) 0.8506(5) 0.4313(4) 1.000 0.0231(17) . .
C6 C Uani 0.8244(8) 0.9101(5) 0.5947(4) 1.000 0.0212(17) . .
C7 C Uani 0.8834(7) 0.8203(5) 0.6159(4) 1.000 0.0192(17) . .
C8 C Uani 0.8914(8) 0.7448(5) 0.5369(4) 1.000 0.0179(17) . .
C9 C Uani 0.8360(8) 0.7578(5) 0.4412(4) 1.000 0.0205(17) . .
C10 C Uani 0.9374(8) 0.8164(5) 0.7208(4) 1.000 0.0211(17) . .
C11 C Uani 1.1358(8) 0.8900(5) 0.7730(4) 1.000 0.0205(17) . .
C12 C Uani 1.1754(9) 0.9698(5) 0.8611(4) 1.000 0.0218(17) . .
C13 C Uani 1.3559(9) 1.0367(5) 0.9107(5) 1.000 0.0263(17) . .
C14 C Uani 1.5006(8) 1.0256(5) 0.8725(5) 1.000 0.0276(19) . .
C15 C Uani 1.4640(8) 0.9461(5) 0.7857(5) 1.000 0.0241(17) . .
C16 C Uani 1.2833(8) 0.8803(5) 0.7348(5) 1.000 0.0225(17) . .
C17 C Uani 0.8976(8) 0.6978(5) 0.7351(4) 1.000 0.0201(17) . .
C18 C Uani 0.6907(8) 0.6264(5) 0.6831(4) 1.000 0.0224(17) . .
C19 C Uani 0.5470(8) 0.6789(5) 0.7084(5) 1.000 0.0258(17) . .
C20 C Uani 0.5504(9) 0.7086(5) 0.8136(5) 1.000 0.0287(19) . .
C21 C Uani 0.8615(8) 0.7560(5) 0.9086(4) 1.000 0.0216(17) . .
C22 C Uani 0.9172(9) 0.7682(5) 1.0077(5) 1.000 0.0279(17) . .
C23 C Uani 1.0608(8) 0.7356(5) 1.0475(4) 1.000 0.0232(17) . .
C24 C Uani 1.1493(9) 0.6872(5) 0.9855(5) 1.000 0.0258(17) . .
C25 C Uani 1.0943(8) 0.6743(5) 0.8861(4) 1.000 0.0222(17) . .
C26 C Uani 0.9506(8) 0.7095(5) 0.8452(4) 1.000 0.0226(17) . .
C27 C Uani 0.6504(8) 0.5119(5) 0.7012(5) 1.000 0.0228(17) . .
C28 C Uani 0.6861(10) 0.3989(6) 0.5567(5) 1.000 0.0332(19) . .
C29 C Uani 0.7584(9) 0.3565(6) 0.7079(5) 1.000 0.0314(19) . .
C30 C Uani 0.7620(10) 1.0742(5) 0.6549(5) 1.000 0.0285(19) . .
H1 H Uiso 0.86460 0.61430 0.36400 1.000 0.0260 calc R
H3 H Uiso 0.68770 0.79780 0.19400 1.000 0.0270 calc R
H3A H Uiso 0.96440 0.57670 0.67830 1.000 0.0330 calc R
H4 H Uiso 0.70440 0.93000 0.32930 1.000 0.0280 calc R
H8 H Uiso 0.93330 0.68460 0.54590 1.000 0.0220 calc R
H10 H Uiso 0.85780 0.85080 0.75320 1.000 0.0250 calc R
H12 H Uiso 1.07720 0.97820 0.88740 1.000 0.0270 calc R
H13 H Uiso 1.38090 1.09020 0.97080 1.000 0.0320 calc R
H14 H Uiso 1.62410 1.07240 0.90580 1.000 0.0330 calc R
H15 H Uiso 1.56330 0.93670 0.76090 1.000 0.0290 calc R
H16 H Uiso 1.25890 0.82830 0.67380 1.000 0.0270 calc R
H18 H Uiso 0.67260 0.61420 0.61160 1.000 0.0270 calc R
H19A H Uiso 0.56400 0.74680 0.68680 1.000 0.0310 calc R
H19B H Uiso 0.42210 0.62730 0.66990 1.000 0.0310 calc R
H20A H Uiso 0.44210 0.73280 0.81900 1.000 0.0340 calc R
H20B H Uiso 0.53850 0.64200 0.83690 1.000 0.0340 calc R
H22 H Uiso 0.85410 0.79990 1.04840 1.000 0.0330 calc R
H23 H Uiso 1.10030 0.74530 1.11560 1.000 0.0280 calc R
H25 H Uiso 1.15610 0.64090 0.84560 1.000 0.0270 calc R
H27A H Uiso 0.67760 0.52160 0.77220 1.000 0.0270 calc R
H27B H Uiso 0.51660 0.47050 0.67130 1.000 0.0270 calc R
H28A H Uiso 0.76130 0.35590 0.53320 1.000 0.0500 calc R
H28B H Uiso 0.69030 0.45900 0.52610 1.000 0.0500 calc R
H28C H Uiso 0.55740 0.35080 0.54000 1.000 0.0500 calc R
H29A H Uiso 0.63170 0.30520 0.68960 1.000 0.0470 calc R
H29B H Uiso 0.80330 0.38780 0.77880 1.000 0.0470 calc R
H29C H Uiso 0.83950 0.31690 0.68630 1.000 0.0470 calc R
H30A H Uiso 0.84230 1.11270 0.62130 1.000 0.0430 calc R
H30B H Uiso 0.77240 1.12530 0.71660 1.000 0.0430 calc R
H30C H Uiso 0.63300 1.04710 0.61380 1.000 0.0430 calc R

loop_
_atom_type_symbol
_atom_type_description
_atom_type_scat_dispersion_real
_atom_type_scat_dispersion_imag
_atom_type_scat_source
O O 0.0106 0.0060 'International Tables Vol C Tables 4.2.6.8 and 6.1.1.4'
N N 0.0061 0.0033 'International Tables Vol C Tables 4.2.6.8 and 6.1.1.4'
Cl Cl 0.1484 0.1585 'International Tables Vol C Tables 4.2.6.8 and 6.1.1.4'
Br Br -0.2901 2.4595 'International Tables Vol C Tables 4.2.6.8 and 6.1.1.4'
H H 0.0000 0.0000 'International Tables Vol C Tables 4.2.6.8 and 6.1.1.4'
C C 0.0033 0.0016 'International Tables Vol C Tables 4.2.6.8 and 6.1.1.4'

loop_
_geom_angle_atom_site_label_1
_geom_angle_atom_site_label_2
_geom_angle_atom_site_label_3
_geom_angle
_geom_angle_publ_flag
C6 O1 C30 115.7(5) yes
C20 O2 C21 113.4(5) yes
C17 O3 H3A 110.00 no
C5 N1 C6 117.1(5) yes
C27 N2 C28 111.6(6) yes
C28 N2 C29 109.9(5) yes
C27 N2 C29 109.9(5) yes
C2 C1 C9 118.9(6) no
Br1 C2 C3 119.2(5) yes
C1 C2 C3 121.0(6) no
Br1 C2 C1 119.8(5) yes
C2 C3 C4 120.0(6) no
C3 C4 C5 120.6(6) no
N1 C5 C4 118.8(6) yes
N1 C5 C9 122.2(5) yes
C4 C5 C9 118.9(5) no
O1 C6 C7 114.4(5) yes
N1 C6 C7 126.7(6) yes
O1 C6 N1 118.9(6) yes
C6 C7 C8 115.6(5) no
C8 C7 C10 125.1(6) no
C6 C7 C10 119.2(5) no
C7 C8 C9 119.6(6) no
C1 C9 C8 121.0(6) no
C5 C9 C8 118.6(5) no
C1 C9 C5 120.4(5) no
C7 C10 C11 110.5(5) no
C11 C10 C17 112.7(5) no
C7 C10 C17 115.4(5) no
C10 C11 C12 120.0(6) no
C12 C11 C16 118.4(6) no
C10 C11 C16 121.6(5) no
C11 C12 C13 120.9(6) no
C12 C13 C14 120.1(6) no
C13 C14 C15 119.8(6) no
C14 C15 C16 120.4(6) no
C11 C16 C15 120.3(6) no
O3 C17 C10 108.1(5) yes
O3 C17 C18 108.0(5) yes
C10 C17 C18 110.9(5) no
C10 C17 C26 108.3(5) no
C18 C17 C26 112.0(5) no
O3 C17 C26 109.4(5) yes
C17 C18 C27 110.7(5) no
C19 C18 C27 109.7(5) no
C17 C18 C19 115.4(5) no
C18 C19 C20 117.0(6) no
O2 C20 C19 113.0(6) yes
O2 C21 C26 121.6(5) yes
C22 C21 C26 121.7(6) no
O2 C21 C22 116.8(6) yes
C21 C22 C23 121.0(6) no
C22 C23 C24 118.3(6) no
Cl2 C24 C23 119.6(5) yes
C23 C24 C25 121.2(6) no
Cl2 C24 C25 119.3(5) yes
C24 C25 C26 120.9(6) no
C17 C26 C21 123.4(6) no
C21 C26 C25 117.0(5) no
C17 C26 C25 119.6(5) no
N2 C27 C18 114.1(5) yes
C2 C1 H1 120.00 no
C9 C1 H1 121.00 no
C2 C3 H3 120.00 no
C4 C3 H3 120.00 no
C3 C4 H4 120.00 no
C5 C4 H4 120.00 no
C7 C8 H8 120.00 no
C9 C8 H8 120.00 no
C7 C10 H10 106.00 no
C11 C10 H10 106.00 no
C17 C10 H10 106.00 no
C11 C12 H12 120.00 no
C13 C12 H12 120.00 no
C12 C13 H13 120.00 no
C14 C13 H13 120.00 no
C13 C14 H14 120.00 no
C15 C14 H14 120.00 no
C14 C15 H15 120.00 no
C16 C15 H15 120.00 no
C11 C16 H16 120.00 no
C15 C16 H16 120.00 no
C17 C18 H18 107.00 no
C19 C18 H18 107.00 no
C27 C18 H18 107.00 no
C18 C19 H19A 108.00 no
C18 C19 H19B 108.00 no
C20 C19 H19A 108.00 no
C20 C19 H19B 108.00 no
H19A C19 H19B 107.00 no
O2 C20 H20A 109.00 no
O2 C20 H20B 109.00 no
C19 C20 H20A 109.00 no
C19 C20 H20B 109.00 no
H20A C20 H20B 108.00 no
C21 C22 H22 119.00 no
C23 C22 H22 120.00 no
C22 C23 H23 121.00 no
C24 C23 H23 121.00 no
C24 C25 H25 120.00 no
C26 C25 H25 120.00 no
N2 C27 H27A 109.00 no
N2 C27 H27B 109.00 no
C18 C27 H27A 109.00 no
C18 C27 H27B 109.00 no
H27A C27 H27B 108.00 no
N2 C28 H28A 110.00 no
N2 C28 H28B 109.00 no
N2 C28 H28C 109.00 no
H28A C28 H28B 109.00 no
H28A C28 H28C 109.00 no
H28B C28 H28C 109.00 no
N2 C29 H29A 109.00 no
N2 C29 H29B 109.00 no
N2 C29 H29C 110.00 no
H29A C29 H29B 109.00 no
H29A C29 H29C 109.00 no
H29B C29 H29C 109.00 no
O1 C30 H30A 109.00 no
O1 C30 H30B 110.00 no
O1 C30 H30C 109.00 no
H30A C30 H30B 109.00 no
H30A C30 H30C 109.00 no
H30B C30 H30C 110.00 no

loop_
_geom_bond_atom_site_label_1
_geom_bond_atom_site_label_2
_geom_bond_distance
_geom_bond_publ_flag
Br1 C2 1.895(7) yes
Cl2 C24 1.743(7) yes
O1 C6 1.359(7) yes
O1 C30 1.428(8) yes
O2 C20 1.444(8) yes
O2 C21 1.386(8) yes
O3 C17 1.428(8) yes
O3 H3A 0.8400 no
N1 C6 1.307(8) yes
N1 C5 1.371(8) yes
N2 C27 1.486(9) yes
N2 C29 1.455(9) yes
N2 C28 1.457(9) yes
C1 C9 1.422(8) no
C1 C2 1.377(9) no
C2 C3 1.423(9) no
C3 C4 1.354(9) no
C4 C5 1.429(9) no
C5 C9 1.400(9) no
C6 C7 1.436(9) no
C7 C10 1.520(8) no
C7 C8 1.382(8) no
C8 C9 1.436(8) no
C10 C11 1.518(9) no
C10 C17 1.568(9) no
C11 C12 1.397(8) no
C11 C16 1.408(9) no
C12 C13 1.386(10) no
C13 C14 1.392(10) no
C14 C15 1.385(10) no
C15 C16 1.387(10) no
C17 C18 1.560(9) no
C17 C26 1.542(8) no
C18 C19 1.531(9) no
C18 C27 1.538(9) no
C19 C20 1.504(10) no
C21 C26 1.409(9) no
C21 C22 1.386(9) no
C22 C23 1.359(10) no
C23 C24 1.403(9) no
C24 C25 1.388(9) no
C25 C26 1.386(9) no
C1 H1 0.9500 no
C3 H3 0.9500 no
C4 H4 0.9500 no
C8 H8 0.9500 no
C10 H10 1.0000 no
C12 H12 0.9500 no
C13 H13 0.9500 no
C14 H14 0.9500 no
C15 H15 0.9500 no
C16 H16 0.9500 no
C18 H18 1.0000 no
C19 H19A 0.9900 no
C19 H19B 0.9900 no
C20 H20A 0.9900 no
C20 H20B 0.9900 no
C22 H22 0.9500 no
C23 H23 0.9500 no
C25 H25 0.9500 no
C27 H27A 0.9900 no
C27 H27B 0.9900 no
C28 H28A 0.9800 no
C28 H28B 0.9800 no
C28 H28C 0.9800 no
C29 H29A 0.9800 no
C29 H29B 0.9800 no
C29 H29C 0.9800 no
C30 H30A 0.9800 no
C30 H30B 0.9800 no
C30 H30C 0.9800 no

loop_
_geom_contact_atom_site_label_1
_geom_contact_atom_site_label_2
_geom_contact_distance
_geom_contact_site_symmetry_2
_geom_contact_publ_flag
Br1 Cl2 3.649(2) 1_454 no
Br1 C23 3.659(7) 1_554 no
Br1 Cl2 3.403(2) 2_766 no
Br1 H20B 3.1600 2_666 no
Br1 H25 3.2000 2_766 no
Cl2 Br1 3.649(2) 1_656 no
Cl2 Br1 3.403(2) 2_766 no
Cl2 H3 3.0800 1_656 no
O1 C11 3.241(8) . no
O2 C15 3.398(8) 1_455 no
O2 C10 3.140(8) . no
O3 C16 3.085(8) . no
O3 C8 2.943(7) . no
O3 N2 2.717(7) . no
O3 C28 3.410(9) . no
O1 H10 2.3300 . no
O1 H15 2.6000 1_455 no
O2 H10 2.4300 . no
O2 H13 2.8100 2_777 no
O3 H8 2.2900 . no
O3 H16 2.7500 . no
O3 H25 2.3100 . no
N2 O3 2.717(7) . no
N1 H30A 2.4900 . no
N1 H30C 2.6100 . no
N2 H3A 1.9500 . no
C7 C19 3.493(9) . no
C8 C16 3.474(9) . no
C8 C18 3.321(9) . no
C8 O3 2.943(7) . no
C10 O2 3.140(8) . no
C11 C21 3.598(9) . no
C11 C25 3.538(9) . no
C11 O1 3.241(8) . no
C12 C26 3.328(9) . no
C12 C21 3.502(9) . no
C13 C14 3.470(10) 2_877 no
C13 C13 3.529(10) 2_877 no
C14 C13 3.470(10) 2_877 no
C15 C20 3.431(10) 1_655 no
C15 O2 3.398(8) 1_655 no
C16 O3 3.085(8) . no
C16 C8 3.474(9) . no
C18 C8 3.321(9) . no
C19 C7 3.493(9) . no
C20 C15 3.431(10) 1_455 no
C21 C11 3.598(9) . no
C21 C12 3.502(9) . no
C23 Br1 3.659(7) 1_556 no
C25 C11 3.538(9) . no
C26 C12 3.328(9) . no
C28 O3 3.410(9) . no
C1 H29C 2.7900 2_766 no
C1 H27B 2.7600 2_666 no
C2 H29C 3.0200 2_766 no
C2 H27B 3.0700 2_666 no
C3 H29A 3.0600 2_666 no
C4 H29A 3.0100 2_666 no
C7 H18 2.7400 . no
C7 H19A 2.9200 . no
C7 H16 2.8300 . no
C8 H18 2.6600 . no
C8 H16 2.8900 . no
C9 H30A 3.0700 2_776 no
C10 H19A 2.7100 . no
C13 H22 3.0600 2_777 no
C13 H3 2.9500 2_776 no
C15 H20A 2.9000 1_655 no
C15 H4 2.9100 2_776 no
C15 H19A 3.0800 1_655 no
C16 H20A 2.8900 1_655 no
C16 H4 2.8200 2_776 no
C17 H8 2.8200 . no
C18 H28B 2.8300 . no
C19 H10 2.6800 . no
C20 H27A 2.8700 . no
C20 H10 3.0400 . no
C21 H12 3.0700 . no
C21 H10 2.8100 . no
C21 H27A 3.0600 . no
C23 H14 2.8500 2_877 no
C24 H14 3.0500 2_877 no
C25 H20A 3.0500 1_655 no
C25 H3A 2.8800 . no
C26 H20B 3.0700 . no
C26 H27A 2.6200 . no
C27 H3A 2.4900 . no
C27 H20B 2.7800 . no
C28 H3A 2.6900 . no
C28 H18 2.8000 . no
C29 H3A 3.0800 . no
C29 H30B 3.0800 1_545 no
C30 H15 2.9700 1_455 no
C30 H29C 2.9900 1_565 no
H1 H8 2.5200 . no
H1 H29C 2.5700 2_766 no
H3 Cl2 3.0800 1_454 no
H3 C13 2.9500 2_776 no
H3A N2 1.9500 . no
H3A C25 2.8800 . no
H3A C27 2.4900 . no
H3A C28 2.6900 . no
H3A C29 3.0800 . no
H3A H18 2.4900 . no
H3A H25 2.4200 . no
H3A H28B 2.5900 . no
H4 C15 2.9100 2_776 no
H4 C16 2.8200 2_776 no
H8 O3 2.2900 . no
H8 C17 2.8200 . no
H8 H1 2.5200 . no
H8 H18 2.4800 . no
H10 O1 2.3300 . no
H10 O2 2.4300 . no
H10 C19 2.6800 . no
H10 C20 3.0400 . no
H10 C21 2.8100 . no
H10 H12 2.2900 . no
H10 H19A 2.2100 . no
H12 C21 3.0700 . no
H12 H10 2.2900 . no
H13 O2 2.8100 2_777 no
H14 C23 2.8500 2_877 no
H14 C24 3.0500 2_877 no
H15 O1 2.6000 1_655 no
H15 C30 2.9700 1_655 no
H15 H19A 2.5000 1_655 no
H16 O3 2.7500 . no
H16 C7 2.8300 . no
H16 C8 2.8900 . no
H18 C7 2.7400 . no
H18 C8 2.6600 . no
H18 C28 2.8000 . no
H18 H3A 2.4900 . no
H18 H8 2.4800 . no
H18 H28B 2.2100 . no
H19A C7 2.9200 . no
H19A C10 2.7100 . no
H19A C15 3.0800 1_455 no
H19A H10 2.2100 . no
H19A H15 2.5000 1_455 no
H19B H27B 2.3600 . no
H20A C15 2.9000 1_455 no
H20A C16 2.8900 1_455 no
H20A C25 3.0500 1_455 no
H20A H25 2.4000 1_455 no
H20B C26 3.0700 . no
H20B C27 2.7800 . no
H20B H27A 2.3000 . no
H20B Br1 3.1600 2_666 no
H22 C13 3.0600 2_777 no
H23 H30B 2.5000 2_777 no
H25 O3 2.3100 . no
H25 H3A 2.4200 . no
H25 H20A 2.4000 1_655 no
H25 Br1 3.2000 2_766 no
H27A C20 2.8700 . no
H27A C21 3.0600 . no
H27A C26 2.6200 . no
H27A H20B 2.3000 . no
H27A H29B 2.2300 . no
H27B H19B 2.3600 . no
H27B H28C 2.3500 . no
H27B H29A 2.5900 . no
H27B C1 2.7600 2_666 no
H27B C2 3.0700 2_666 no
H28A H29C 2.3900 . no
H28B C18 2.8300 . no
H28B H3A 2.5900 . no
H28B H18 2.2100 . no
H28C H27B 2.3500 . no
H28C H29A 2.3800 . no
H29A H27B 2.5900 . no
H29A H28C 2.3800 . no
H29A C3 3.0600 2_666 no
H29A C4 3.0100 2_666 no
H29B H27A 2.2300 . no
H29C C30 2.9900 1_545 no
H29C H28A 2.3900 . no
H29C H30B 2.5700 1_545 no
H29C C1 2.7900 2_766 no
H29C C2 3.0200 2_766 no
H29C H1 2.5700 2_766 no
H30A N1 2.4900 . no
H30A C9 3.0700 2_776 no
H30B C29 3.0800 1_565 no
H30B H29C 2.5700 1_565 no
H30B H23 2.5000 2_777 no
H30C N1 2.6100 . no

loop_
_geom_hbond_atom_site_label_D
_geom_hbond_atom_site_label_H
_geom_hbond_atom_site_label_A
_geom_hbond_distance_DH
_geom_hbond_distance_HA
_geom_hbond_distance_DA
_geom_hbond_angle_DHA
_geom_hbond_site_symmetry_A
_geom_hbond_publ_flag
O3 H3A N2 0.8400 1.9500 2.717(7) 151.00 . yes
C8 H8 O3 0.9500 2.2900 2.943(7) 125.00 . yes
C10 H10 O1 1.0000 2.3300 2.741(8) 104.00 . yes
C10 H10 O2 1.0000 2.4300 3.140(8) 127.00 . yes
C15 H15 O1 0.9500 2.6000 3.488(8) 156.00 1_655 yes
C25 H25 O3 0.9500 2.3100 2.704(7) 104.00 . yes

loop_
_geom_torsion_atom_site_label_1
_geom_torsion_atom_site_label_2
_geom_torsion_atom_site_label_3
_geom_torsion_atom_site_label_4
_geom_torsion
_geom_torsion_publ_flag
C30 O1 C6 N1 -0.4(9) no
C30 O1 C6 C7 179.2(6) no
C20 O2 C21 C26 68.6(8) no
C21 O2 C20 C19 -86.7(6) no
C20 O2 C21 C22 -113.4(6) no
C5 N1 C6 O1 -178.7(6) no
C6 N1 C5 C4 178.8(6) no
C6 N1 C5 C9 -0.5(9) no
C5 N1 C6 C7 1.8(10) no
C29 N2 C27 C18 161.9(5) no
C28 N2 C27 C18 -76.0(7) no
C2 C1 C9 C8 177.9(6) no
C9 C1 C2 Br1 -174.3(5) no
C9 C1 C2 C3 3.3(10) no
C2 C1 C9 C5 -0.5(10) no
C1 C2 C3 C4 -2.6(10) no
Br1 C2 C3 C4 175.0(5) no
C2 C3 C4 C5 -0.9(10) no
C3 C4 C5 C9 3.6(10) no
C3 C4 C5 N1 -175.7(6) no
C4 C5 C9 C1 -2.9(10) no
N1 C5 C9 C1 176.3(6) no
N1 C5 C9 C8 -2.0(10) no
C4 C5 C9 C8 178.7(6) no
N1 C6 C7 C10 177.6(6) no
O1 C6 C7 C10 -1.9(8) no
N1 C6 C7 C8 -0.5(10) no
O1 C6 C7 C8 -180.0(6) no
C6 C7 C10 C11 -82.0(7) no
C6 C7 C10 C17 148.7(6) no
C8 C7 C10 C11 95.9(7) no
C10 C7 C8 C9 179.9(6) no
C8 C7 C10 C17 -33.4(9) no
C6 C7 C8 C9 -2.1(9) no
C7 C8 C9 C1 -175.0(6) no
C7 C8 C9 C5 3.3(9) no
C17 C10 C11 C12 -102.1(7) no
C17 C10 C11 C16 78.0(7) no
C7 C10 C11 C16 -52.7(8) no
C11 C10 C17 C18 178.2(5) no
C11 C10 C17 C26 54.8(7) no
C7 C10 C11 C12 127.2(6) no
C11 C10 C17 O3 -63.6(6) no
C7 C10 C17 C26 -177.0(5) no
C7 C10 C17 C18 -53.7(7) no
C7 C10 C17 O3 64.6(7) no
C16 C11 C12 C13 -1.1(10) no
C10 C11 C12 C13 179.0(6) no
C12 C11 C16 C15 2.3(10) no
C10 C11 C16 C15 -177.8(6) no
C11 C12 C13 C14 0.6(10) no
C12 C13 C14 C15 -1.2(10) no
C13 C14 C15 C16 2.4(10) no
C14 C15 C16 C11 -3.0(10) no
O3 C17 C18 C19 -170.5(5) no
O3 C17 C26 C21 -178.8(6) no
O3 C17 C18 C27 64.2(6) no
C26 C17 C18 C27 -56.3(7) no
C10 C17 C26 C25 -115.7(7) no
O3 C17 C26 C25 2.0(8) no
C10 C17 C26 C21 63.6(8) no
C26 C17 C18 C19 68.9(7) no
C10 C17 C18 C27 -177.5(5) no
C18 C17 C26 C21 -59.1(8) no
C18 C17 C26 C25 121.7(6) no
C10 C17 C18 C19 -52.2(7) no
C17 C18 C27 N2 -62.3(7) no
C19 C18 C27 N2 169.3(5) no
C27 C18 C19 C20 66.3(7) no
C17 C18 C19 C20 -59.5(7) no
C18 C19 C20 O2 65.7(7) no
C26 C21 C22 C23 0.1(10) no
O2 C21 C26 C17 -0.1(10) no
C22 C21 C26 C17 -177.9(6) no
C22 C21 C26 C25 1.3(10) no
O2 C21 C26 C25 179.2(6) no
O2 C21 C22 C23 -177.9(6) no
C21 C22 C23 C24 -1.2(10) no
C22 C23 C24 C25 1.0(10) no
C22 C23 C24 Cl2 -180.0(5) no
Cl2 C24 C25 C26 -178.6(5) no
C23 C24 C25 C26 0.4(10) no
C24 C25 C26 C21 -1.5(10) no
C24 C25 C26 C17 177.8(6) no
